data_4133225
loop_
_publ_author_name
'Zeng, Wangdong'
'Gopalakrishna, Tullimilli Y.'
'Phan, Hoa'
'Tanaka, Takayuki'
'Herng, Tun Seng'
'Ding, Jun'
'Osuka, Atsuhiro'
'Wu, Jishan'

_publ_section_title
;
 Superoctazethrene: An Open-Shell Graphene-like Molecule Possessing Large
 Diradical Character but Still with Reasonable Stability.
;
_journal_issue 43
_journal_name_full 'Journal of the American Chemical Society'
_journal_page_first 14054
_journal_page_last 14058
_journal_paper_doi 10.1021/jacs.8b09075
_journal_volume 140
_journal_year 2018
_chemical_formula_moiety 'C90 H68 Cl8, C7, C2 N'
_chemical_formula_sum 'C99 H67 Cl8 N'
_chemical_formula_weight 1554.13
_space_group_crystal_system triclinic
_space_group_IT_number 2
_space_group_name_Hall '-P 1'
_space_group_name_H-M_alt 'P -1'
_atom_sites_solution_hydrogens geom
_audit_creation_method SHELXL-2014/7
_cell_angle_alpha 74.875(6)
_cell_angle_beta 89.235(6)
_cell_angle_gamma 89.210(6)
_cell_formula_units_Z 2
_cell_length_a 13.0759(9)
_cell_length_b 13.5700(11)
_cell_length_c 22.5690(16)
_cell_measurement_reflns_used 3255
_cell_measurement_temperature 93(2)
_cell_measurement_theta_max 65.56
_cell_measurement_theta_min 3.35
_cell_volume 3865.4(5)
_computing_structure_refinement 'SHELXL-2014/7 (Sheldrick, 2014)'
_diffrn_ambient_temperature 93(2)
_diffrn_detector_area_resol_mean 5.8140
_diffrn_measured_fraction_theta_full 0.973
_diffrn_measured_fraction_theta_max 0.973
_diffrn_measurement_device_type 'Rigaku XtaLAB P200'
_diffrn_measurement_method \w
_diffrn_radiation_type CuK\a
_diffrn_radiation_wavelength 1.54184
_diffrn_reflns_av_R_equivalents 0.1798
_diffrn_reflns_av_unetI/netI 0.1628
_diffrn_reflns_Laue_measured_fraction_full 0.973
_diffrn_reflns_Laue_measured_fraction_max 0.973
_diffrn_reflns_limit_h_max 15
_diffrn_reflns_limit_h_min -14
_diffrn_reflns_limit_k_max 15
_diffrn_reflns_limit_k_min -15
_diffrn_reflns_limit_l_max 25
_diffrn_reflns_limit_l_min -25
_diffrn_reflns_number 45562
_diffrn_reflns_point_group_measured_fraction_full 0.973
_diffrn_reflns_point_group_measured_fraction_max 0.973
_diffrn_reflns_theta_full 62.488
_diffrn_reflns_theta_max 62.488
_diffrn_reflns_theta_min 2.028
_exptl_absorpt_coefficient_mu 3.055
_exptl_absorpt_correction_type multi-scan
_exptl_absorpt_process_details 'REQAB (Rigaku, 1998)'
_exptl_crystal_colour violet
_exptl_crystal_density_diffrn 1.335
_exptl_crystal_description prism
_exptl_crystal_F_000 1608
_exptl_crystal_size_max 0.170
_exptl_crystal_size_mid 0.130
_exptl_crystal_size_min 0.020
_exptl_transmission_factor_max 0.941
_exptl_transmission_factor_min 0.652
_refine_diff_density_max 0.624
_refine_diff_density_min -0.605
_refine_diff_density_rms 0.087
_refine_ls_extinction_method none
_refine_ls_goodness_of_fit_ref 1.013
_refine_ls_hydrogen_treatment constr
_refine_ls_matrix_type full
_refine_ls_number_parameters 957
_refine_ls_number_reflns 11976
_refine_ls_number_restraints 314
_refine_ls_restrained_S_all 1.015
_refine_ls_R_factor_all 0.2775
_refine_ls_R_factor_gt 0.1169
_refine_ls_shift/su_max 0.000
_refine_ls_shift/su_mean 0.000
_refine_ls_structure_factor_coef Fsqd
_refine_ls_weighting_details 'w=1/[\s^2^(Fo^2^)+(0.1800P)^2^] where P=(Fo^2^+2Fc^2^)/3'
_refine_ls_weighting_scheme calc
_refine_ls_wR_factor_gt 0.2877
_refine_ls_wR_factor_ref 0.4086
_reflns_Friedel_coverage 0.000
_reflns_number_gt 3447
_reflns_number_total 11976
_reflns_threshold_expression 'I > 2\s(I)'
_cod_data_source_file ja8b09075_si_003.cif
_cod_data_source_block 180606wu
_cod_database_code 4133225
_shelx_shelxl_version_number 2014/7
_shelx_space_group_comment
;
The symmetry employed for this shelxl refinement is uniquely defined
by the following loop, which should always be used as a source of
symmetry information in preference to the above space-group names.
They are only intended as comments.
;
_shelx_estimated_absorpt_t_min 0.625
_shelx_estimated_absorpt_t_max 0.941

loop_
_space_group_symop_operation_xyz
'x, y, z'
'-x, -y, -z'

loop_
_atom_site_label
_atom_site_type_symbol
_atom_site_fract_x
_atom_site_fract_y
_atom_site_fract_z
_atom_site_U_iso_or_equiv
_atom_site_adp_type
_atom_site_occupancy
_atom_site_site_symmetry_order
_atom_site_calc_flag
_atom_site_refinement_flags_posn
_atom_site_refinement_flags_adp
C1 C 0.8859(8) 0.6095(10) 0.0817(6) 0.091(4) Uani 1 1 d . .
H22 H 0.8629 0.6751 0.0841 0.110 Uiso 1 1 calc R U
C2 C 0.9358(9) 0.6030(9) 0.0295(6) 0.083(3) Uani 1 1 d . .
C3 C 0.9757(8) 0.5058(9) 0.0265(5) 0.079(3) Uani 1 1 d . .
C4 C 0.9713(9) 0.4192(9) 0.0795(5) 0.083(4) Uani 1 1 d . .
C5 C 0.9145(8) 0.4304(9) 0.1319(5) 0.083(4) Uani 1 1 d . .
C6 C 0.8987(9) 0.3435(9) 0.1834(5) 0.083(4) Uani 1 1 d . .
C7 C 0.8347(8) 0.3506(9) 0.2326(5) 0.078(3) Uani 1 1 d . .
C8 C 0.8174(10) 0.2671(10) 0.2836(6) 0.091(4) Uani 1 1 d . .
C9 C 0.7515(10) 0.2776(11) 0.3329(6) 0.100(4) Uani 1 1 d . .
H1 H 0.7403 0.2203 0.3668 0.120 Uiso 1 1 calc R U
C10 C 0.7041(9) 0.3691(11) 0.3320(6) 0.094(4) Uani 1 1 d . .
C11 C 0.7237(8) 0.4520(9) 0.2832(5) 0.083(3) Uani 1 1 d . .
H2 H 0.6931 0.5158 0.2835 0.100 Uiso 1 1 calc R U
C12 C 0.7867(9) 0.4472(9) 0.2330(6) 0.085(4) Uani 1 1 d . .
C13 C 0.8068(8) 0.5306(9) 0.1829(5) 0.077(3) Uani 1 1 d . .
C14 C 0.8658(8) 0.5262(8) 0.1324(5) 0.074(3) Uani 1 1 d . .
C15 C 1.0146(8) 0.3240(9) 0.0784(6) 0.080(3) Uani 1 1 d . .
C16 C 1.0171(9) 0.2420(9) 0.1365(6) 0.088(4) Uani 1 1 d . .
C17 C 1.0845(9) 0.1588(10) 0.1481(5) 0.090(4) Uani 1 1 d . .
H3 H 1.1374 0.1566 0.1191 0.107 Uiso 1 1 calc R U
C18 C 1.0764(10) 0.0787(9) 0.2011(6) 0.099(4) Uani 1 1 d . .
H4 H 1.1239 0.0234 0.2073 0.119 Uiso 1 1 calc R U
C19 C 1.0041(10) 0.0775(9) 0.2432(5) 0.092(4) Uani 1 1 d . .
H5 H 0.9945 0.0182 0.2761 0.111 Uiso 1 1 calc R U
C20 C 0.9409(10) 0.1656(9) 0.2389(6) 0.089(4) Uani 1 1 d . .
C21 C 0.9516(9) 0.2503(9) 0.1844(5) 0.079(3) Uani 1 1 d . .
C22 C 0.8725(10) 0.1733(10) 0.2854(5) 0.092(4) Uani 1 1 d . .
C23 C 0.7584(9) 0.6323(11) 0.1853(6) 0.089(4) Uani 1 1 d . .
C24 C 0.7985(9) 0.6956(12) 0.2199(6) 0.090(4) Uani 1 1 d . .
C25 C 0.7535(11) 0.7863(11) 0.2235(6) 0.099(4) Uani 1 1 d . .
H6 H 0.7820 0.8250 0.2486 0.119 Uiso 1 1 calc R U
C26 C 0.6649(12) 0.8206(12) 0.1895(7) 0.101(4) Uani 1 1 d . .
H7 H 0.6331 0.8834 0.1909 0.121 Uiso 1 1 calc R U
C27 C 0.6262(10) 0.7652(12) 0.1555(7) 0.097(4) Uani 1 1 d . .
H8 H 0.5673 0.7904 0.1319 0.117 Uiso 1 1 calc R U
C28 C 0.6677(9) 0.6702(10) 0.1523(6) 0.090(4) Uani 1 1 d . .
Cl1 Cl 0.9068(3) 0.6522(3) 0.26303(19) 0.1235(13) Uani 1 1 d . .
Cl2 Cl 0.6147(3) 0.5994(3) 0.10760(18) 0.1198(13) Uani 1 1 d . .
C29 C 0.8567(10) 0.0837(10) 0.3390(7) 0.099(4) Uani 1 1 d . .
C30 C 0.9102(10) 0.0684(11) 0.3933(7) 0.111(5) Uani 1 1 d . .
C31 C 0.8913(14) -0.0179(14) 0.4432(7) 0.144(7) Uani 1 1 d . .
H9 H 0.9278 -0.0293 0.4806 0.173 Uiso 1 1 calc R U
C32 C 0.8158(15) -0.0860(13) 0.4346(9) 0.139(7) Uani 1 1 d . .
H10 H 0.7995 -0.1422 0.4683 0.166 Uiso 1 1 calc R U
C33 C 0.7646(12) -0.0761(12) 0.3810(8) 0.124(5) Uani 1 1 d . .
H11 H 0.7181 -0.1261 0.3755 0.149 Uiso 1 1 calc R U
C34 C 0.7848(10) 0.0102(10) 0.3360(6) 0.106(5) Uani 1 1 d . .
Cl3 Cl 1.0002(3) 0.1551(4) 0.39960(18) 0.1452(17) Uani 1 1 d . .
Cl4 Cl 0.7120(3) 0.0236(3) 0.2709(2) 0.1256(14) Uani 1 1 d . .
C35 C 0.6388(11) 0.3786(11) 0.3860(6) 0.103(4) Uani 1 1 d . .
C36 C 0.6779(13) 0.4600(14) 0.4115(7) 0.148(6) Uani 1 1 d . .
H24 H 0.7518 0.4667 0.4039 0.222 Uiso 1 1 calc R U
H25 H 0.6643 0.4428 0.4558 0.222 Uiso 1 1 calc R U
H26 H 0.6437 0.5248 0.3918 0.222 Uiso 1 1 calc R U
C37 C 0.5264(11) 0.4048(13) 0.3612(7) 0.146(6) Uani 1 1 d . .
H27 H 0.5280 0.4635 0.3251 0.220 Uiso 1 1 calc R U
H28 H 0.4835 0.4214 0.3933 0.220 Uiso 1 1 calc R U
H29 H 0.4981 0.3458 0.3499 0.220 Uiso 1 1 calc R U
C38 C 0.6326(10) 0.2788(11) 0.4371(6) 0.136(6) Uani 1 1 d . .
H30 H 0.6093 0.2239 0.4198 0.203 Uiso 1 1 calc R U
H31 H 0.5842 0.2875 0.4689 0.203 Uiso 1 1 calc R U
H32 H 0.7004 0.2613 0.4551 0.203 Uiso 1 1 calc R U
C39 C 1.0558(8) 0.3108(8) 0.0229(6) 0.093(4) Uani 1 1 d D .
C40 C 1.0787(7) 0.2058(8) 0.0127(5) 0.089(4) Uani 1 1 d D U
H42 H 1.0476 0.2028 -0.0265 0.106 Uiso 1 1 calc R U
H43 H 1.0449 0.1538 0.0459 0.106 Uiso 1 1 calc R U
C41 C 1.1928(7) 0.1769(7) 0.0109(6) 0.102(4) Uani 1 1 d D U
H44 H 1.2210 0.2088 -0.0305 0.123 Uiso 1 1 calc R U
H45 H 1.2302 0.2045 0.0408 0.123 Uiso 1 1 calc R U
C42 C 1.2106(10) 0.0620(8) 0.0257(6) 0.124(4) Uani 1 1 d D U
H46 H 1.2847 0.0489 0.0219 0.148 Uiso 1 1 calc R U
H47 H 1.1907 0.0320 0.0691 0.148 Uiso 1 1 calc R U
C43 C 1.1534(11) 0.0066(11) -0.0140(6) 0.150(5) Uani 1 1 d D U
H48 H 1.1548 -0.0675 0.0062 0.180 Uiso 1 1 calc R U
H49 H 1.0811 0.0296 -0.0168 0.180 Uiso 1 1 calc R U
C44 C 1.1972(13) 0.0240(15) -0.0778(6) 0.169(6) Uani 1 1 d D U
H58 H 1.2713 0.0081 -0.0748 0.203 Uiso 1 1 calc R U
H59 H 1.1892 0.0972 -0.0992 0.203 Uiso 1 1 calc R U
C45 C 0.5105(11) 1.2145(11) 0.2416(6) 0.109(4) Uani 1 1 d . .
H12 H 0.5012 1.2457 0.2744 0.130 Uiso 1 1 calc R U
C46 C 0.5863(10) 1.2477(11) 0.1969(7) 0.108(5) Uani 1 1 d . .
H13 H 0.6348 1.2961 0.2022 0.129 Uiso 1 1 calc R U
C47 C 0.5920(11) 1.2117(10) 0.1453(6) 0.095(4) Uani 1 1 d . .
H68 H 0.6430 1.2376 0.1150 0.114 Uiso 1 1 calc R U
C48 C 0.5259(10) 1.1395(10) 0.1364(6) 0.088(4) Uani 1 1 d . .
C49 C 0.4588(9) 1.0933(10) 0.1845(6) 0.086(4) Uani 1 1 d . .
C50 C 0.4030(8) 1.0024(9) 0.1826(6) 0.079(3) Uani 1 1 d . .
C51 C 0.3387(9) 0.9563(10) 0.2330(6) 0.083(3) Uani 1 1 d . .
C52 C 0.2896(9) 0.8598(10) 0.2342(6) 0.088(4) Uani 1 1 d . .
C53 C 0.2268(9) 0.8185(10) 0.2851(6) 0.095(4) Uani 1 1 d . .
H14 H 0.1931 0.7567 0.2858 0.114 Uiso 1 1 calc R U
C54 C 0.2090(10) 0.8587(11) 0.3344(6) 0.094(4) Uani 1 1 d . .
C55 C 0.2566(10) 0.9508(11) 0.3321(6) 0.099(4) Uani 1 1 d . .
H15 H 0.2431 0.9833 0.3640 0.118 Uiso 1 1 calc R U
C56 C 0.3249(9) 0.9982(9) 0.2835(6) 0.082(3) Uani 1 1 d . .
C57 C 0.3776(11) 1.0883(10) 0.2854(6) 0.097(4) Uani 1 1 d . .
C58 C 0.4484(9) 1.1331(10) 0.2364(6) 0.086(4) Uani 1 1 d . .
C59 C 0.5248(9) 1.1081(10) 0.0800(6) 0.089(4) Uani 1 1 d . .
C60 C 0.4735(8) 1.0117(10) 0.0795(6) 0.082(3) Uani 1 1 d . .
C61 C 0.4747(8) 0.9710(9) 0.0273(5) 0.081(3) Uani 1 1 d . .
C62 C 0.4283(8) 0.8746(10) 0.0300(6) 0.084(4) Uani 1 1 d . .
C63 C 0.3797(8) 0.8279(9) 0.0827(6) 0.078(3) Uani 1 1 d . .
H23 H 0.3512 0.7629 0.0850 0.094 Uiso 1 1 calc R U
C64 C 0.3675(8) 0.8646(10) 0.1326(6) 0.083(4) Uani 1 1 d . .
C65 C 0.4155(9) 0.9619(10) 0.1318(6) 0.084(3) Uani 1 1 d . .
C66 C 0.3059(8) 0.8171(9) 0.1833(6) 0.084(4) Uani 1 1 d . .
C67 C 0.3574(8) 1.1365(8) 0.3379(4) 0.100(4) Uani 1 1 d G U
C68 C 0.4140(6) 1.1058(7) 0.3914(5) 0.117(4) Uani 1 1 d G U
C69 C 0.3967(8) 1.1515(9) 0.4391(4) 0.123(5) Uani 1 1 d G U
H16 H 0.4355 1.1305 0.4757 0.147 Uiso 1 1 calc R U
C70 C 0.3228(9) 1.2279(8) 0.4333(5) 0.139(5) Uani 1 1 d G U
H17 H 0.3109 1.2591 0.4659 0.167 Uiso 1 1 calc R U
C71 C 0.2661(7) 1.2586(7) 0.3798(6) 0.130(5) Uani 1 1 d G U
H18 H 0.2155 1.3108 0.3759 0.157 Uiso 1 1 calc R U
C72 C 0.2834(7) 1.2129(8) 0.3322(4) 0.115(4) Uani 1 1 d G U
Cl5 Cl 0.5085(4) 1.0168(4) 0.39849(19) 0.1546(17) Uani 1 1 d . .
Cl6 Cl 0.2109(3) 1.2488(3) 0.26804(19) 0.1203(13) Uani 1 1 d . .
C73 C 0.2557(11) 0.7162(11) 0.1852(6) 0.096(4) Uani 1 1 d . .
C74 C 0.3063(10) 0.6255(12) 0.2101(6) 0.101(4) Uani 1 1 d . .
C75 C 0.2637(12) 0.5330(12) 0.2133(7) 0.107(5) Uani 1 1 d . .
H19 H 0.3004 0.4715 0.2305 0.129 Uiso 1 1 calc R U
C76 C 0.1668(14) 0.5306(11) 0.1911(7) 0.115(5) Uani 1 1 d . .
H20 H 0.1360 0.4668 0.1930 0.138 Uiso 1 1 calc R U
C77 C 0.1127(10) 0.6218(12) 0.1657(6) 0.104(4) Uani 1 1 d . .
H21 H 0.0461 0.6197 0.1498 0.124 Uiso 1 1 calc R U
C78 C 0.1565(11) 0.7137(10) 0.1639(6) 0.099(4) Uani 1 1 d . .
Cl7 Cl 0.4284(3) 0.6251(3) 0.2367(2) 0.1303(15) Uani 1 1 d . .
Cl8 Cl 0.0891(3) 0.8265(3) 0.1351(2) 0.1294(15) Uani 1 1 d . .
C79 C 0.1432(10) 0.8030(12) 0.3890(6) 0.109(5) Uani 1 1 d . .
C80 C 0.1336(12) 0.8624(13) 0.4371(7) 0.140(6) Uani 1 1 d . .
H33 H 0.1028 0.9295 0.4187 0.211 Uiso 1 1 calc R U
H34 H 0.2016 0.8712 0.4526 0.211 Uiso 1 1 calc R U
H35 H 0.0902 0.8249 0.4710 0.211 Uiso 1 1 calc R U
C81 C 0.0342(10) 0.7892(10) 0.3672(6) 0.112(5) Uani 1 1 d . .
H36 H -0.0057 0.7475 0.4014 0.168 Uiso 1 1 calc R U
H37 H 0.0381 0.7552 0.3338 0.168 Uiso 1 1 calc R U
H38 H 0.0011 0.8562 0.3523 0.168 Uiso 1 1 calc R U
C82 C 0.1951(11) 0.6985(11) 0.4190(6) 0.133(6) Uani 1 1 d . .
H39 H 0.2679 0.7086 0.4248 0.200 Uiso 1 1 calc R U
H40 H 0.1873 0.6527 0.3921 0.200 Uiso 1 1 calc R U
H41 H 0.1626 0.6681 0.4588 0.200 Uiso 1 1 calc R U
C83 C 0.4351(8) 0.8358(8) -0.0232(7) 0.092(4) Uani 1 1 d D .
C84 C 0.4052(7) 0.7248(8) -0.0130(6) 0.093(4) Uani 1 1 d D U
H50 H 0.4373 0.6852 0.0256 0.111 Uiso 1 1 calc R U
H51 H 0.4354 0.6995 -0.0468 0.111 Uiso 1 1 calc R U
C85 C 0.2914(7) 0.7007(8) -0.0090(6) 0.106(4) Uani 1 1 d D U
H52 H 0.2572 0.7444 -0.0456 0.127 Uiso 1 1 calc R U
H53 H 0.2618 0.7179 0.0277 0.127 Uiso 1 1 calc R U
C86 C 0.2694(11) 0.5891(8) -0.0053(8) 0.165(6) Uani 1 1 d D U
H54 H 0.1966 0.5762 0.0064 0.198 Uiso 1 1 calc R U
H55 H 0.2789 0.5784 -0.0468 0.198 Uiso 1 1 calc R U
C87 C 0.3317(11) 0.5132(9) 0.0376(9) 0.170(6) Uani 1 1 d D U
H56 H 0.3445 0.5390 0.0740 0.204 Uiso 1 1 calc R U
H57 H 0.3988 0.5078 0.0178 0.204 Uiso 1 1 calc R U
C88 C 0.2882(12) 0.4070(9) 0.0597(8) 0.150(6) Uani 1 1 d D U
H60 H 0.2949 0.3713 0.0267 0.180 Uiso 1 1 calc R U
H61 H 0.2146 0.4116 0.0696 0.180 Uiso 1 1 calc R U
C89 C 0.4916(15) 0.7833(18) 0.3369(9) 0.179(8) Uani 1 1 d . .
C90 C 0.5420(14) 0.7437(13) 0.3928(10) 0.132(7) Uani 1 1 d . .
N1 N 0.5853(15) 0.7131(13) 0.4380(8) 0.181(7) Uani 1 1 d . .
C91 C 0.0419(15) 0.4364(19) 0.4027(10) 0.355(9) Uani 1 1 d DG U
C96 C 0.0547(19) 0.3970(17) 0.4655(10) 0.344(9) Uani 1 1 d DG U
C92 C 0.150(2) 0.3981(17) 0.4913(9) 0.357(9) Uani 1 1 d G U
C93 C 0.2335(16) 0.439(2) 0.4543(16) 0.369(9) Uani 1 1 d G U
C95 C 0.2207(17) 0.4781(19) 0.3914(15) 0.374(9) Uani 1 1 d G U
C94 C 0.125(2) 0.4769(17) 0.3656(9) 0.366(9) Uani 1 1 d DG U
C97 C -0.054(2) 0.423(3) 0.3739(17) 0.369(12) Uani 1 1 d D U
C98 C 1.1481(13) -0.0395(12) -0.1171(7) 0.159(7) Uani 1 1 d D U
H62 H 1.1587 -0.1123 -0.0975 0.239 Uiso 1 1 calc R U
H63 H 1.1798 -0.0223 -0.1580 0.239 Uiso 1 1 calc R U
H64 H 1.0746 -0.0243 -0.1207 0.239 Uiso 1 1 calc R U
C99 C 0.3447(14) 0.3470(14) 0.1161(7) 0.197(8) Uani 1 1 d D U
H65 H 0.4162 0.3684 0.1135 0.295 Uiso 1 1 calc R U
H66 H 0.3418 0.2740 0.1185 0.295 Uiso 1 1 calc R U
H67 H 0.3125 0.3598 0.1529 0.295 Uiso 1 1 calc R U

loop_
_atom_site_aniso_label
_atom_site_aniso_U_11
_atom_site_aniso_U_22
_atom_site_aniso_U_33
_atom_site_aniso_U_23
_atom_site_aniso_U_13
_atom_site_aniso_U_12
C1 0.055(7) 0.121(10) 0.080(9) 0.005(8) -0.004(7) 0.006(6)
C2 0.078(8) 0.075(8) 0.079(9) 0.009(7) -0.006(7) -0.012(6)
C3 0.058(7) 0.088(8) 0.075(8) 0.009(7) 0.006(6) -0.009(6)
C4 0.067(7) 0.082(8) 0.078(8) 0.021(7) -0.005(7) -0.014(6)
C5 0.067(7) 0.098(9) 0.062(7) 0.016(6) 0.008(6) -0.013(7)
C6 0.067(7) 0.098(9) 0.063(8) 0.017(6) -0.001(6) -0.002(7)
C7 0.068(7) 0.092(9) 0.058(7) 0.011(6) -0.003(6) -0.020(6)
C8 0.080(9) 0.092(9) 0.078(9) 0.019(7) -0.004(7) -0.012(7)
C9 0.079(9) 0.117(11) 0.079(9) 0.021(8) 0.006(7) -0.028(8)
C10 0.061(8) 0.110(11) 0.092(10) 0.008(8) 0.004(7) 0.005(7)
C11 0.062(7) 0.099(9) 0.074(8) 0.001(7) 0.011(6) -0.007(6)
C12 0.062(7) 0.071(8) 0.103(10) 0.012(7) -0.009(7) -0.008(6)
C13 0.065(7) 0.087(9) 0.068(8) 0.001(6) -0.011(6) -0.005(6)
C14 0.066(7) 0.077(8) 0.061(7) 0.014(6) 0.004(6) 0.001(6)
C15 0.059(7) 0.076(8) 0.082(9) 0.018(6) 0.009(6) 0.011(6)
C16 0.075(8) 0.089(9) 0.078(9) 0.016(7) -0.009(7) 0.000(7)
C17 0.081(9) 0.122(10) 0.054(7) 0.000(7) 0.002(6) -0.023(8)
C18 0.082(9) 0.094(9) 0.095(10) 0.019(8) 0.010(8) -0.005(7)
C19 0.086(9) 0.091(9) 0.073(8) 0.027(7) 0.005(7) -0.021(7)
C20 0.076(8) 0.091(9) 0.085(9) 0.007(7) -0.011(7) -0.018(7)
C21 0.069(7) 0.088(9) 0.059(7) 0.019(6) -0.001(6) -0.006(6)
C22 0.093(9) 0.095(9) 0.063(8) 0.027(7) 0.006(7) -0.023(8)
C23 0.061(8) 0.105(10) 0.079(9) 0.018(8) -0.002(7) -0.014(7)
C24 0.060(8) 0.121(12) 0.074(9) 0.003(8) 0.001(7) -0.017(8)
C25 0.094(11) 0.088(10) 0.104(11) -0.002(8) -0.010(9) -0.004(8)
C26 0.094(11) 0.109(11) 0.099(11) -0.024(9) 0.006(9) -0.010(9)
C27 0.068(9) 0.101(11) 0.106(11) 0.004(8) -0.005(8) 0.014(8)
C28 0.062(8) 0.102(10) 0.095(9) -0.005(7) -0.006(7) -0.012(7)
Cl1 0.090(3) 0.129(3) 0.145(3) -0.022(2) -0.032(2) 0.002(2)
Cl2 0.086(2) 0.138(3) 0.133(3) -0.031(2) -0.031(2) 0.011(2)
C29 0.074(9) 0.094(9) 0.113(11) 0.004(8) 0.005(8) -0.014(7)
C30 0.083(10) 0.137(12) 0.087(10) 0.014(9) 0.002(8) -0.005(8)
C31 0.126(15) 0.174(16) 0.088(11) 0.043(11) 0.024(10) 0.025(12)
C32 0.130(16) 0.119(13) 0.128(15) 0.036(11) 0.054(13) -0.015(11)
C33 0.094(11) 0.135(14) 0.119(13) 0.010(11) 0.009(10) -0.006(9)
C34 0.078(9) 0.099(10) 0.109(11) 0.033(8) -0.003(8) -0.009(7)
Cl3 0.136(4) 0.175(4) 0.098(3) 0.016(3) -0.026(2) -0.033(3)
Cl4 0.106(3) 0.111(3) 0.145(3) -0.006(2) -0.004(2) -0.019(2)
C35 0.097(11) 0.109(11) 0.088(10) 0.002(8) 0.006(9) -0.018(8)
C36 0.163(17) 0.168(16) 0.112(13) -0.035(12) 0.036(12) -0.023(13)
C37 0.111(13) 0.191(17) 0.111(12) 0.006(11) 0.025(10) 0.008(11)
C38 0.095(10) 0.160(13) 0.114(11) 0.027(10) 0.051(9) 0.026(9)
C39 0.053(7) 0.094(10) 0.112(11) 0.008(8) 0.000(7) -0.002(6)
C40 0.066(7) 0.092(8) 0.085(7) 0.017(6) -0.001(6) 0.012(6)
C41 0.082(7) 0.100(7) 0.109(8) 0.002(7) -0.012(7) -0.005(6)
C42 0.091(8) 0.127(9) 0.149(10) -0.029(8) -0.017(8) 0.006(7)
C43 0.126(10) 0.173(10) 0.147(10) -0.035(9) -0.006(9) 0.006(9)
C44 0.123(11) 0.211(12) 0.155(12) -0.013(11) -0.018(10) -0.024(10)
C45 0.105(11) 0.110(11) 0.091(10) 0.009(8) 0.001(9) -0.019(9)
C46 0.079(10) 0.128(12) 0.093(10) 0.012(9) -0.014(8) -0.031(8)
C47 0.101(11) 0.103(10) 0.071(9) 0.000(7) 0.006(8) -0.026(8)
C48 0.075(9) 0.085(9) 0.082(10) 0.015(7) -0.003(7) -0.001(7)
C49 0.081(9) 0.104(10) 0.064(8) -0.004(7) -0.008(7) -0.005(7)
C50 0.058(7) 0.093(9) 0.068(8) 0.011(7) -0.015(6) -0.005(6)
C51 0.070(8) 0.096(10) 0.067(8) 0.007(7) -0.011(7) -0.001(7)
C52 0.079(9) 0.086(9) 0.080(9) 0.016(8) -0.013(7) -0.011(7)
C53 0.078(9) 0.099(10) 0.090(10) 0.009(8) 0.004(8) -0.008(7)
C54 0.082(9) 0.106(11) 0.075(9) 0.007(8) -0.002(7) 0.010(8)
C55 0.096(10) 0.108(11) 0.082(9) -0.006(8) -0.006(8) -0.004(8)
C56 0.072(8) 0.085(9) 0.070(8) 0.013(7) 0.004(7) -0.013(7)
C57 0.103(10) 0.102(10) 0.072(9) 0.002(7) -0.025(8) 0.006(8)
C58 0.070(8) 0.091(9) 0.077(9) 0.014(7) 0.002(7) -0.015(7)
C59 0.061(8) 0.102(10) 0.080(9) 0.021(8) -0.003(7) -0.002(7)
C60 0.061(7) 0.099(9) 0.071(8) 0.005(7) -0.010(6) -0.015(6)
C61 0.066(8) 0.094(9) 0.071(8) 0.000(7) -0.014(6) -0.011(6)
C62 0.059(8) 0.103(10) 0.071(9) 0.012(7) -0.013(7) -0.018(7)
C63 0.063(8) 0.080(8) 0.074(8) 0.010(7) -0.008(7) -0.004(6)
C64 0.060(7) 0.102(10) 0.062(8) 0.021(7) 0.003(6) -0.008(6)
C65 0.065(8) 0.091(9) 0.082(9) 0.001(8) -0.001(7) -0.003(7)
C66 0.061(8) 0.090(9) 0.083(9) 0.009(7) -0.020(7) -0.005(6)
C67 0.081(8) 0.122(8) 0.090(8) -0.014(7) 0.007(7) -0.035(6)
C68 0.114(9) 0.139(9) 0.096(8) -0.024(7) -0.007(8) -0.025(8)
C69 0.121(9) 0.152(10) 0.094(8) -0.027(8) 0.003(8) -0.040(8)
C70 0.134(10) 0.166(10) 0.114(9) -0.028(8) 0.036(8) -0.044(8)
C71 0.113(9) 0.151(9) 0.122(9) -0.026(8) 0.014(8) -0.034(8)
C72 0.093(8) 0.134(9) 0.108(9) -0.013(8) -0.003(8) -0.034(7)
Cl5 0.153(4) 0.190(4) 0.104(3) -0.007(3) -0.028(3) 0.002(3)
Cl6 0.100(3) 0.117(3) 0.139(3) -0.023(2) -0.004(2) -0.011(2)
C73 0.082(9) 0.114(11) 0.071(8) 0.015(7) 0.024(7) -0.015(8)
C74 0.077(9) 0.098(10) 0.109(11) 0.005(8) -0.013(8) -0.014(8)
C75 0.077(10) 0.107(12) 0.118(12) 0.006(9) 0.004(9) -0.007(8)
C76 0.135(14) 0.085(10) 0.117(12) -0.009(9) 0.016(11) -0.030(10)
C77 0.070(9) 0.109(11) 0.119(11) -0.008(9) -0.002(8) -0.024(8)
C78 0.090(10) 0.098(10) 0.099(10) -0.007(8) 0.000(8) -0.028(8)
Cl7 0.088(3) 0.112(3) 0.163(4) 0.015(2) -0.020(2) 0.0046(19)
Cl8 0.083(2) 0.110(3) 0.167(4) 0.016(2) -0.036(2) -0.0089(19)
C79 0.080(10) 0.156(13) 0.071(9) 0.008(9) 0.002(8) -0.025(9)
C80 0.145(15) 0.178(16) 0.089(11) -0.019(11) 0.035(10) -0.033(12)
C81 0.093(10) 0.136(12) 0.089(9) 0.004(8) 0.011(8) -0.020(8)
C82 0.118(12) 0.140(13) 0.103(11) 0.038(10) 0.012(9) -0.001(10)
C83 0.055(7) 0.106(10) 0.094(10) 0.016(8) -0.023(7) -0.011(6)
C84 0.077(7) 0.093(8) 0.100(8) -0.008(6) 0.002(6) -0.021(6)
C85 0.070(7) 0.110(8) 0.126(9) -0.008(7) -0.003(7) -0.024(6)
C86 0.106(9) 0.154(10) 0.207(11) 0.010(9) -0.028(9) -0.038(8)
C87 0.138(10) 0.141(10) 0.209(11) -0.001(9) -0.012(9) -0.042(9)
C88 0.137(10) 0.128(10) 0.165(11) -0.003(9) -0.016(9) -0.020(9)
C89 0.166(18) 0.25(2) 0.109(13) -0.015(14) -0.052(13) 0.041(16)
C90 0.121(14) 0.115(12) 0.134(16) 0.010(12) 0.044(12) 0.001(10)
N1 0.222(19) 0.136(13) 0.163(16) 0.006(12) -0.039(14) -0.012(12)
C91 0.349(11) 0.354(10) 0.361(11) -0.092(7) 0.001(7) -0.008(7)
C96 0.341(11) 0.345(10) 0.345(11) -0.089(7) 0.007(7) -0.007(7)
C92 0.360(11) 0.353(10) 0.352(11) -0.084(7) 0.008(7) -0.001(7)
C93 0.371(11) 0.367(10) 0.365(11) -0.087(7) -0.003(7) -0.001(7)
C95 0.373(11) 0.372(10) 0.373(11) -0.091(7) 0.001(7) -0.004(7)
C94 0.363(11) 0.365(10) 0.369(11) -0.093(7) -0.003(7) -0.003(7)
C97 0.353(17) 0.360(17) 0.385(17) -0.078(14) -0.017(14) -0.009(14)
C98 0.141(14) 0.147(13) 0.178(15) -0.021(12) 0.017(12) -0.042(11)
C99 0.202(17) 0.239(18) 0.122(13) -0.002(13) -0.007(13) 0.063(15)

loop_
_atom_type_symbol
_atom_type_description
_atom_type_scat_dispersion_real
_atom_type_scat_dispersion_imag
_atom_type_scat_source
C C 0.0181 0.0091 'International Tables Vol C Tables 4.2.6.8 and 6.1.1.4'
H H 0.0000 0.0000 'International Tables Vol C Tables 4.2.6.8 and 6.1.1.4'
N N 0.0311 0.0180 'International Tables Vol C Tables 4.2.6.8 and 6.1.1.4'
Cl Cl 0.3639 0.7018 'International Tables Vol C Tables 4.2.6.8 and 6.1.1.4'

loop_
_geom_angle_atom_site_label_1
_geom_angle_atom_site_label_2
_geom_angle_atom_site_label_3
_geom_angle
_geom_angle_site_symmetry_1
_geom_angle_site_symmetry_3
C2 C1 C14 124.8(12) . .
C2 C1 H22 117.6 . .
C14 C1 H22 117.6 . .
C1 C2 C3 118.3(10) . .
C1 C2 C39 121.8(12) . 2_765
C3 C2 C39 119.9(12) . 2_765
C3 C3 C2 120.7(13) 2_765 .
C3 C3 C4 118.7(14) 2_765 .
C2 C3 C4 120.5(10) . .
C15 C4 C5 120.5(10) . .
C15 C4 C3 121.5(11) . .
C5 C4 C3 117.9(11) . .
C4 C5 C6 120.0(11) . .
C4 C5 C14 121.0(10) . .
C6 C5 C14 118.9(11) . .
C7 C6 C21 120.5(10) . .
C7 C6 C5 120.8(11) . .
C21 C6 C5 118.7(11) . .
C6 C7 C8 122.3(12) . .
C6 C7 C12 120.0(10) . .
C8 C7 C12 117.6(12) . .
C7 C8 C9 120.5(13) . .
C7 C8 C22 117.4(12) . .
C9 C8 C22 122.0(11) . .
C10 C9 C8 121.3(11) . .
C10 C9 H1 119.3 . .
C8 C9 H1 119.3 . .
C9 C10 C11 118.3(12) . .
C9 C10 C35 119.9(12) . .
C11 C10 C35 121.7(13) . .
C10 C11 C12 123.5(12) . .
C10 C11 H2 118.2 . .
C12 C11 H2 118.2 . .
C13 C12 C11 124.2(12) . .
C13 C12 C7 117.2(12) . .
C11 C12 C7 118.6(10) . .
C14 C13 C12 124.8(12) . .
C14 C13 C23 118.9(10) . .
C12 C13 C23 116.4(11) . .
C13 C14 C1 125.1(11) . .
C13 C14 C5 118.2(9) . .
C1 C14 C5 116.6(11) . .
C4 C15 C39 119.2(10) . .
C4 C15 C16 118.3(11) . .
C39 C15 C16 122.5(11) . .
C17 C16 C21 117.0(10) . .
C17 C16 C15 124.4(11) . .
C21 C16 C15 118.5(11) . .
C16 C17 C18 121.7(11) . .
C16 C17 H3 119.1 . .
C18 C17 H3 119.1 . .
C19 C18 C17 121.8(12) . .
C19 C18 H4 119.1 . .
C17 C18 H4 119.1 . .
C18 C19 C20 119.8(11) . .
C18 C19 H5 120.1 . .
C20 C19 H5 120.1 . .
C22 C20 C19 122.2(11) . .
C22 C20 C21 120.0(12) . .
C19 C20 C21 117.8(12) . .
C16 C21 C6 121.5(10) . .
C16 C21 C20 120.5(11) . .
C6 C21 C20 117.9(11) . .
C20 C22 C8 121.6(10) . .
C20 C22 C29 119.6(12) . .
C8 C22 C29 118.8(12) . .
C24 C23 C28 115.0(13) . .
C24 C23 C13 123.5(12) . .
C28 C23 C13 121.5(13) . .
C25 C24 C23 123.7(12) . .
C25 C24 Cl1 118.9(13) . .
C23 C24 Cl1 117.4(12) . .
C24 C25 C26 119.0(14) . .
C24 C25 H6 120.5 . .
C26 C25 H6 120.5 . .
C27 C26 C25 119.4(15) . .
C27 C26 H7 120.3 . .
C25 C26 H7 120.3 . .
C26 C27 C28 123.4(13) . .
C26 C27 H8 118.3 . .
C28 C27 H8 118.3 . .
C27 C28 C23 119.5(13) . .
C27 C28 Cl2 122.1(11) . .
C23 C28 Cl2 118.3(12) . .
C30 C29 C34 116.8(12) . .
C30 C29 C22 123.3(13) . .
C34 C29 C22 119.9(13) . .
C29 C30 C31 121.0(15) . .
C29 C30 Cl3 119.1(10) . .
C31 C30 Cl3 119.9(14) . .
C32 C31 C30 116.7(16) . .
C32 C31 H9 121.7 . .
C30 C31 H9 121.7 . .
C33 C32 C31 124.2(15) . .
C33 C32 H10 117.9 . .
C31 C32 H10 117.9 . .
C34 C33 C32 115.4(16) . .
C34 C33 H11 122.3 . .
C32 C33 H11 122.3 . .
C33 C34 C29 125.8(14) . .
C33 C34 Cl4 113.8(13) . .
C29 C34 Cl4 120.5(10) . .
C36 C35 C10 110.2(12) . .
C36 C35 C38 109.3(13) . .
C10 C35 C38 113.0(12) . .
C36 C35 C37 110.7(14) . .
C10 C35 C37 106.8(12) . .
C38 C35 C37 106.7(11) . .
C35 C36 H24 109.5 . .
C35 C36 H25 109.5 . .
H24 C36 H25 109.5 . .
C35 C36 H26 109.5 . .
H24 C36 H26 109.5 . .
H25 C36 H26 109.5 . .
C35 C37 H27 109.5 . .
C35 C37 H28 109.5 . .
H27 C37 H28 109.5 . .
C35 C37 H29 109.5 . .
H27 C37 H29 109.5 . .
H28 C37 H29 109.5 . .
C35 C38 H30 109.5 . .
C35 C38 H31 109.5 . .
H30 C38 H31 109.5 . .
C35 C38 H32 109.5 . .
H30 C38 H32 109.5 . .
H31 C38 H32 109.5 . .
C15 C39 C2 119.7(11) . 2_765
C15 C39 C40 122.7(10) . .
C2 C39 C40 117.1(11) 2_765 .
C39 C40 C41 115.7(9) . .
C39 C40 H42 108.4 . .
C41 C40 H42 108.4 . .
C39 C40 H43 108.4 . .
C41 C40 H43 108.4 . .
H42 C40 H43 107.4 . .
C42 C41 C40 112.6(8) . .
C42 C41 H44 109.1 . .
C40 C41 H44 109.1 . .
C42 C41 H45 109.1 . .
C40 C41 H45 109.1 . .
H44 C41 H45 107.8 . .
C43 C42 C41 115.7(9) . .
C43 C42 H46 108.4 . .
C41 C42 H46 108.4 . .
C43 C42 H47 108.4 . .
C41 C42 H47 108.4 . .
H46 C42 H47 107.4 . .
C44 C43 C42 113.5(10) . .
C44 C43 H48 108.9 . .
C42 C43 H48 108.9 . .
C44 C43 H49 108.9 . .
C42 C43 H49 108.9 . .
H48 C43 H49 107.7 . .
C43 C44 C98 114.9(11) . .
C43 C44 H58 108.6 . .
C98 C44 H58 108.6 . .
C43 C44 H59 108.6 . .
C98 C44 H59 108.6 . .
H58 C44 H59 107.5 . .
C58 C45 C46 117.9(14) . .
C58 C45 H12 121.1 . .
C46 C45 H12 121.1 . .
C47 C46 C45 121.2(14) . .
C47 C46 H13 119.4 . .
C45 C46 H13 119.4 . .
C48 C47 C46 121.6(13) . .
C48 C47 H68 119.2 . .
C46 C47 H68 119.2 . .
C47 C48 C49 118.5(14) . .
C47 C48 C59 122.1(12) . .
C49 C48 C59 119.3(13) . .
C48 C49 C58 119.9(13) . .
C48 C49 C50 120.5(13) . .
C58 C49 C50 119.5(12) . .
C65 C50 C51 122.0(12) . .
C65 C50 C49 119.3(11) . .
C51 C50 C49 118.7(13) . .
C56 C51 C50 121.9(12) . .
C56 C51 C52 118.9(12) . .
C50 C51 C52 119.1(13) . .
C53 C52 C66 125.3(13) . .
C53 C52 C51 116.2(14) . .
C66 C52 C51 118.4(12) . .
C54 C53 C52 126.4(14) . .
C54 C53 H14 116.8 . .
C52 C53 H14 116.8 . .
C53 C54 C55 116.2(12) . .
C53 C54 C79 121.4(14) . .
C55 C54 C79 122.4(14) . .
C54 C55 C56 122.2(13) . .
C54 C55 H15 118.9 . .
C56 C55 H15 118.9 . .
C51 C56 C57 120.0(11) . .
C51 C56 C55 119.7(12) . .
C57 C56 C55 120.3(14) . .
C56 C57 C58 119.1(13) . .
C56 C57 C67 119.6(12) . .
C58 C57 C67 121.2(13) . .
C45 C58 C49 119.8(12) . .
C45 C58 C57 119.6(14) . .
C49 C58 C57 120.6(12) . .
C83 C59 C48 125.3(13) 2_675 .
C83 C59 C60 115.8(13) 2_675 .
C48 C59 C60 118.8(11) . .
C65 C60 C61 118.8(12) . .
C65 C60 C59 118.2(13) . .
C61 C60 C59 122.8(11) . .
C60 C61 C62 120.8(11) . .
C60 C61 C61 117.5(15) . 2_675
C62 C61 C61 121.6(16) . 2_675
C63 C62 C83 124.7(12) . .
C63 C62 C61 117.0(13) . .
C83 C62 C61 118.3(10) . .
C62 C63 C64 126.2(12) . .
C62 C63 H23 116.9 . .
C64 C63 H23 116.9 . .
C63 C64 C66 123.0(13) . .
C63 C64 C65 118.1(11) . .
C66 C64 C65 118.8(13) . .
C50 C65 C60 122.1(12) . .
C50 C65 C64 119.3(11) . .
C60 C65 C64 118.6(13) . .
C64 C66 C52 122.2(13) . .
C64 C66 C73 119.7(13) . .
C52 C66 C73 118.1(11) . .
C68 C67 C72 120.0 . .
C68 C67 C57 120.1(9) . .
C72 C67 C57 119.9(9) . .
C69 C68 C67 120.0 . .
C69 C68 Cl5 118.9(8) . .
C67 C68 Cl5 121.0(8) . .
C68 C69 C70 120.0 . .
C68 C69 H16 120.0 . .
C70 C69 H16 120.0 . .
C69 C70 C71 120.0 . .
C69 C70 H17 120.0 . .
C71 C70 H17 120.0 . .
C72 C71 C70 120.0 . .
C72 C71 H18 120.0 . .
C70 C71 H18 120.0 . .
C71 C72 C67 120.0 . .
C71 C72 Cl6 119.3(8) . .
C67 C72 Cl6 120.7(8) . .
C74 C73 C78 119.0(13) . .
C74 C73 C66 120.4(13) . .
C78 C73 C66 120.6(12) . .
C75 C74 C73 122.3(13) . .
C75 C74 Cl7 117.1(12) . .
C73 C74 Cl7 120.5(12) . .
C74 C75 C76 118.7(13) . .
C74 C75 H19 120.6 . .
C76 C75 H19 120.6 . .
C75 C76 C77 120.5(13) . .
C75 C76 H20 119.8 . .
C77 C76 H20 119.8 . .
C78 C77 C76 119.8(13) . .
C78 C77 H21 120.1 . .
C76 C77 H21 120.1 . .
C77 C78 C73 119.7(13) . .
C77 C78 Cl8 120.2(12) . .
C73 C78 Cl8 120.0(11) . .
C80 C79 C54 111.8(13) . .
C80 C79 C81 107.4(13) . .
C54 C79 C81 109.7(11) . .
C80 C79 C82 108.3(12) . .
C54 C79 C82 108.3(11) . .
C81 C79 C82 111.4(13) . .
C79 C80 H33 109.5 . .
C79 C80 H34 109.5 . .
H33 C80 H34 109.5 . .
C79 C80 H35 109.5 . .
H33 C80 H35 109.5 . .
H34 C80 H35 109.5 . .
C79 C81 H36 109.5 . .
C79 C81 H37 109.5 . .
H36 C81 H37 109.5 . .
C79 C81 H38 109.5 . .
H36 C81 H38 109.5 . .
H37 C81 H38 109.5 . .
C79 C82 H39 109.5 . .
C79 C82 H40 109.5 . .
H39 C82 H40 109.5 . .
C79 C82 H41 109.5 . .
H39 C82 H41 109.5 . .
H40 C82 H41 109.5 . .
C59 C83 C62 123.3(11) 2_675 .
C59 C83 C84 121.2(13) 2_675 .
C62 C83 C84 115.3(11) . .
C83 C84 C85 117.4(9) . .
C83 C84 H50 107.9 . .
C85 C84 H50 107.9 . .
C83 C84 H51 108.0 . .
C85 C84 H51 107.9 . .
H50 C84 H51 107.2 . .
C84 C85 C86 113.2(8) . .
C84 C85 H52 108.9 . .
C86 C85 H52 108.9 . .
C84 C85 H53 108.9 . .
C86 C85 H53 108.9 . .
H52 C85 H53 107.7 . .
C87 C86 C85 116.2(10) . .
C87 C86 H54 108.2 . .
C85 C86 H54 108.2 . .
C87 C86 H55 108.2 . .
C85 C86 H55 108.2 . .
H54 C86 H55 107.4 . .
C86 C87 C88 116.7(10) . .
C86 C87 H56 108.1 . .
C88 C87 H56 108.1 . .
C86 C87 H57 108.1 . .
C88 C87 H57 108.1 . .
H56 C87 H57 107.3 . .
C87 C88 C99 110.1(11) . .
C87 C88 H60 109.6 . .
C99 C88 H60 109.6 . .
C87 C88 H61 109.6 . .
C99 C88 H61 109.6 . .
H60 C88 H61 108.1 . .
N1 C90 C89 178(2) . .
C96 C91 C94 120.0 . .
C96 C91 C97 120.4(9) . .
C94 C91 C97 119.0(9) . .
C91 C96 C92 120.0 . .
C93 C92 C96 120.0 . .
C92 C93 C95 120.0 . .
C93 C95 C94 120.0 . .
C95 C94 C91 120.0 . .
C44 C98 H62 109.5 . .
C44 C98 H63 109.5 . .
H62 C98 H63 109.5 . .
C44 C98 H64 109.5 . .
H62 C98 H64 109.5 . .
H63 C98 H64 109.5 . .
C88 C99 H65 109.5 . .
C88 C99 H66 109.5 . .
H65 C99 H66 109.5 . .
C88 C99 H67 109.5 . .
H65 C99 H67 109.5 . .
H66 C99 H67 109.5 . .

loop_
_geom_bond_atom_site_label_1
_geom_bond_atom_site_label_2
_geom_bond_distance
_geom_bond_site_symmetry_2
C1 C2 1.362(16) .
C1 C14 1.406(14) .
C1 H22 0.9500 .
C2 C3 1.430(15) .
C2 C39 1.434(15) 2_765
C3 C3 1.39(2) 2_765
C3 C4 1.443(14) .
C4 C15 1.410(15) .
C4 C5 1.428(16) .
C5 C6 1.439(14) .
C5 C14 1.442(15) .
C6 C7 1.404(15) .
C6 C21 1.428(15) .
C7 C8 1.408(14) .
C7 C12 1.447(15) .
C8 C9 1.432(17) .
C8 C22 1.446(17) .
C9 C10 1.376(17) .
C9 H1 0.9500 .
C10 C11 1.378(15) .
C10 C35 1.510(18) .
C11 C12 1.407(15) .
C11 H2 0.9500 .
C12 C13 1.400(14) .
C13 C14 1.382(14) .
C13 C23 1.524(17) .
C15 C39 1.411(16) .
C15 C16 1.480(14) .
C16 C17 1.395(15) .
C16 C21 1.397(15) .
C17 C18 1.396(15) .
C17 H3 0.9500 .
C18 C19 1.328(15) .
C18 H4 0.9500 .
C19 C20 1.427(16) .
C19 H5 0.9500 .
C20 C22 1.393(16) .
C20 C21 1.455(14) .
C22 C29 1.489(16) .
C23 C24 1.413(17) .
C23 C28 1.426(15) .
C24 C25 1.377(17) .
C24 Cl1 1.737(13) .
C25 C26 1.405(17) .
C25 H6 0.9500 .
C26 C27 1.316(17) .
C26 H7 0.9500 .
C27 C28 1.411(17) .
C27 H8 0.9500 .
C28 Cl2 1.721(14) .
C29 C30 1.385(17) .
C29 C34 1.395(17) .
C30 C31 1.420(18) .
C30 Cl3 1.709(15) .
C31 C32 1.41(2) .
C31 H9 0.9500 .
C32 C33 1.37(2) .
C32 H10 0.9500 .
C33 C34 1.362(17) .
C33 H11 0.9500 .
C34 Cl4 1.728(14) .
C35 C36 1.473(19) .
C35 C38 1.535(17) .
C35 C37 1.582(18) .
C36 H24 0.9800 .
C36 H25 0.9800 .
C36 H26 0.9800 .
C37 H27 0.9800 .
C37 H28 0.9800 .
C37 H29 0.9800 .
C38 H30 0.9800 .
C38 H31 0.9800 .
C38 H32 0.9800 .
C39 C2 1.434(15) 2_765
C39 C40 1.526(9) .
C40 C41 1.540(8) .
C40 H42 0.9900 .
C40 H43 0.9900 .
C41 C42 1.522(9) .
C41 H44 0.9900 .
C41 H45 0.9900 .
C42 C43 1.521(9) .
C42 H46 0.9900 .
C42 H47 0.9900 .
C43 C44 1.503(9) .
C43 H48 0.9900 .
C43 H49 0.9900 .
C44 C98 1.539(9) .
C44 H58 0.9900 .
C44 H59 0.9900 .
C45 C58 1.410(17) .
C45 C46 1.395(17) .
C45 H12 0.9500 .
C46 C47 1.377(17) .
C46 H13 0.9500 .
C47 C48 1.370(17) .
C47 H68 0.9500 .
C48 C49 1.405(16) .
C48 C59 1.445(18) .
C49 C58 1.417(16) .
C49 C50 1.451(16) .
C50 C65 1.402(16) .
C50 C51 1.418(15) .
C51 C56 1.408(16) .
C51 C52 1.461(16) .
C52 C53 1.401(16) .
C52 C66 1.427(17) .
C53 C54 1.375(17) .
C53 H14 0.9500 .
C54 C55 1.392(17) .
C54 C79 1.528(17) .
C55 C56 1.427(16) .
C55 H15 0.9500 .
C56 C57 1.423(17) .
C57 C58 1.444(16) .
C57 C67 1.515(15) .
C59 C83 1.406(16) 2_675
C59 C60 1.480(17) .
C60 C65 1.413(15) .
C60 C61 1.427(16) .
C61 C62 1.435(16) .
C61 C61 1.44(2) 2_675
C62 C63 1.349(15) .
C62 C83 1.434(16) .
C63 C64 1.352(15) .
C63 H23 0.9500 .
C64 C66 1.407(15) .
C64 C65 1.466(17) .
C66 C73 1.516(17) .
C67 C68 1.3900 .
C67 C72 1.3900 .
C68 C69 1.3900 .
C68 Cl5 1.695(9) .
C69 C70 1.3900 .
C69 H16 0.9500 .
C70 C71 1.3900 .
C70 H17 0.9500 .
C71 C72 1.3900 .
C71 H18 0.9500 .
C72 Cl6 1.699(8) .
C73 C74 1.376(17) .
C73 C78 1.394(17) .
C74 C75 1.364(18) .
C74 Cl7 1.712(13) .
C75 C76 1.372(18) .
C75 H19 0.9500 .
C76 C77 1.406(18) .
C76 H20 0.9500 .
C77 C78 1.370(17) .
C77 H21 0.9500 .
C78 Cl8 1.732(14) .
C79 C80 1.513(19) .
C79 C81 1.544(17) .
C79 C82 1.554(18) .
C80 H33 0.9800 .
C80 H34 0.9800 .
C80 H35 0.9800 .
C81 H36 0.9800 .
C81 H37 0.9800 .
C81 H38 0.9800 .
C82 H39 0.9800 .
C82 H40 0.9800 .
C82 H41 0.9800 .
C83 C59 1.406(16) 2_675
C83 C84 1.519(9) .
C84 C85 1.525(8) .
C84 H50 0.9900 .
C84 H51 0.9900 .
C85 C86 1.526(9) .
C85 H52 0.9900 .
C85 H53 0.9900 .
C86 C87 1.463(9) .
C86 H54 0.9900 .
C86 H55 0.9900 .
C87 C88 1.513(9) .
C87 H56 0.9900 .
C87 H57 0.9900 .
C88 C99 1.516(9) .
C88 H60 0.9900 .
C88 H61 0.9900 .
C89 C90 1.40(2) .
C90 N1 1.15(2) .
C91 C96 1.3900 .
C91 C94 1.3900 .
C91 C97 1.458(19) .
C96 C92 1.3900 .
C92 C93 1.3900 .
C93 C95 1.3900 .
C95 C94 1.3900 .
C98 H62 0.9800 .
C98 H63 0.9800 .
C98 H64 0.9800 .
C99 H65 0.9800 .
C99 H66 0.9800 .
C99 H67 0.9800 .

loop_
_geom_torsion_atom_site_label_1
_geom_torsion_atom_site_label_2
_geom_torsion_atom_site_label_3
_geom_torsion_atom_site_label_4
_geom_torsion
_geom_torsion_site_symmetry_1
_geom_torsion_site_symmetry_4
C14 C1 C2 C3 -3.3(18) . .
C14 C1 C2 C39 173.3(11) . 2_765
C1 C2 C3 C3 177.8(13) . 2_765
C39 C2 C3 C3 1(2) 2_765 2_765
C1 C2 C3 C4 -5.6(17) . .
C39 C2 C3 C4 177.7(11) 2_765 .
C3 C3 C4 C15 0(2) 2_765 .
C2 C3 C4 C15 -176.8(11) . .
C3 C3 C4 C5 -175.4(13) 2_765 .
C2 C3 C4 C5 8.0(17) . .
C15 C4 C5 C6 -1.7(17) . .
C3 C4 C5 C6 173.5(10) . .
C15 C4 C5 C14 -177.1(11) . .
C3 C4 C5 C14 -1.9(17) . .
C4 C5 C6 C7 -173.6(11) . .
C14 C5 C6 C7 1.9(17) . .
C4 C5 C6 C21 8.0(17) . .
C14 C5 C6 C21 -176.5(11) . .
C21 C6 C7 C8 -1.7(18) . .
C5 C6 C7 C8 179.9(11) . .
C21 C6 C7 C12 176.0(11) . .
C5 C6 C7 C12 -2.4(17) . .
C6 C7 C8 C9 180.0(11) . .
C12 C7 C8 C9 2.2(17) . .
C6 C7 C8 C22 3.1(18) . .
C12 C7 C8 C22 -174.7(11) . .
C7 C8 C9 C10 -1(2) . .
C22 C8 C9 C10 176.2(13) . .
C8 C9 C10 C11 -2(2) . .
C8 C9 C10 C35 -177.4(12) . .
C9 C10 C11 C12 2(2) . .
C35 C10 C11 C12 177.9(12) . .
C10 C11 C12 C13 179.5(12) . .
C10 C11 C12 C7 -0.7(18) . .
C6 C7 C12 C13 0.3(16) . .
C8 C7 C12 C13 178.2(11) . .
C6 C7 C12 C11 -179.4(11) . .
C8 C7 C12 C11 -1.6(16) . .
C11 C12 C13 C14 -177.8(11) . .
C7 C12 C13 C14 2.4(18) . .
C11 C12 C13 C23 1.7(17) . .
C7 C12 C13 C23 -178.0(10) . .
C12 C13 C14 C1 179.7(11) . .
C23 C13 C14 C1 0.1(18) . .
C12 C13 C14 C5 -2.9(18) . .
C23 C13 C14 C5 177.5(11) . .
C2 C1 C14 C13 -173.4(12) . .
C2 C1 C14 C5 9.2(18) . .
C4 C5 C14 C13 176.1(11) . .
C6 C5 C14 C13 0.7(17) . .
C4 C5 C14 C1 -6.2(17) . .
C6 C5 C14 C1 178.3(10) . .
C5 C4 C15 C39 169.8(11) . .
C3 C4 C15 C39 -5.2(17) . .
C5 C4 C15 C16 -11.5(17) . .
C3 C4 C15 C16 173.4(11) . .
C4 C15 C16 C17 -157.7(12) . .
C39 C15 C16 C17 21(2) . .
C4 C15 C16 C21 18.8(17) . .
C39 C15 C16 C21 -162.6(12) . .
C21 C16 C17 C18 10.1(19) . .
C15 C16 C17 C18 -173.4(12) . .
C16 C17 C18 C19 0(2) . .
C17 C18 C19 C20 -8(2) . .
C18 C19 C20 C22 -172.0(13) . .
C18 C19 C20 C21 6.3(19) . .
C17 C16 C21 C6 163.9(12) . .
C15 C16 C21 C6 -12.8(18) . .
C17 C16 C21 C20 -11.8(18) . .
C15 C16 C21 C20 171.5(11) . .
C7 C6 C21 C16 -178.8(11) . .
C5 C6 C21 C16 -0.4(18) . .
C7 C6 C21 C20 -3.0(17) . .
C5 C6 C21 C20 175.4(11) . .
C22 C20 C21 C16 -177.7(12) . .
C19 C20 C21 C16 4.0(18) . .
C22 C20 C21 C6 6.5(17) . .
C19 C20 C21 C6 -171.9(11) . .
C19 C20 C22 C8 173.0(12) . .
C21 C20 C22 C8 -5.3(19) . .
C19 C20 C22 C29 -6(2) . .
C21 C20 C22 C29 175.7(12) . .
C7 C8 C22 C20 0.5(19) . .
C9 C8 C22 C20 -176.3(12) . .
C7 C8 C22 C29 179.5(12) . .
C9 C8 C22 C29 2.6(19) . .
C14 C13 C23 C24 -101.2(14) . .
C12 C13 C23 C24 79.3(14) . .
C14 C13 C23 C28 79.2(14) . .
C12 C13 C23 C28 -100.4(13) . .
C28 C23 C24 C25 1.5(17) . .
C13 C23 C24 C25 -178.2(11) . .
C28 C23 C24 Cl1 178.2(8) . .
C13 C23 C24 Cl1 -1.6(15) . .
C23 C24 C25 C26 -2.3(19) . .
Cl1 C24 C25 C26 -178.9(9) . .
C24 C25 C26 C27 1(2) . .
C25 C26 C27 C28 2(2) . .
C26 C27 C28 C23 -2.5(19) . .
C26 C27 C28 Cl2 179.7(11) . .
C24 C23 C28 C27 0.8(16) . .
C13 C23 C28 C27 -179.4(10) . .
C24 C23 C28 Cl2 178.7(8) . .
C13 C23 C28 Cl2 -1.5(15) . .
C20 C22 C29 C30 93.8(18) . .
C8 C22 C29 C30 -85.2(17) . .
C20 C22 C29 C34 -86.5(16) . .
C8 C22 C29 C34 94.5(17) . .
C34 C29 C30 C31 0(2) . .
C22 C29 C30 C31 179.3(14) . .
C34 C29 C30 Cl3 179.4(10) . .
C22 C29 C30 Cl3 -1(2) . .
C29 C30 C31 C32 0(2) . .
Cl3 C30 C31 C32 179.8(12) . .
C30 C31 C32 C33 3(3) . .
C31 C32 C33 C34 -5(3) . .
C32 C33 C34 C29 4(2) . .
C32 C33 C34 Cl4 -175.9(12) . .
C30 C29 C34 C33 -2(2) . .
C22 C29 C34 C33 178.4(14) . .
C30 C29 C34 Cl4 178.6(11) . .
C22 C29 C34 Cl4 -1.2(19) . .
C9 C10 C35 C36 121.9(15) . .
C11 C10 C35 C36 -53.5(18) . .
C9 C10 C35 C38 -0.8(19) . .
C11 C10 C35 C38 -176.2(13) . .
C9 C10 C35 C37 -117.8(14) . .
C11 C10 C35 C37 66.8(17) . .
C4 C15 C39 C2 7.4(17) . 2_765
C16 C15 C39 C2 -171.2(11) . 2_765
C4 C15 C39 C40 -163.8(10) . .
C16 C15 C39 C40 17.7(18) . .
C15 C39 C40 C41 -108.3(13) . .
C2 C39 C40 C41 80.4(13) 2_765 .
C39 C40 C41 C42 157.5(10) . .
C40 C41 C42 C43 55.6(15) . .
C41 C42 C43 C44 74.0(17) . .
C42 C43 C44 C98 174.1(13) . .
C58 C45 C46 C47 8(2) . .
C45 C46 C47 C48 -2(2) . .
C46 C47 C48 C49 -7.3(19) . .
C46 C47 C48 C59 174.1(12) . .
C47 C48 C49 C58 10.5(18) . .
C59 C48 C49 C58 -170.9(11) . .
C47 C48 C49 C50 -167.0(11) . .
C59 C48 C49 C50 11.6(17) . .
C48 C49 C50 C65 -1.0(17) . .
C58 C49 C50 C65 -178.5(10) . .
C48 C49 C50 C51 178.0(10) . .
C58 C49 C50 C51 0.5(16) . .
C65 C50 C51 C56 -178.8(11) . .
C49 C50 C51 C56 2.2(16) . .
C65 C50 C51 C52 4.5(16) . .
C49 C50 C51 C52 -174.5(10) . .
C56 C51 C52 C53 3.4(16) . .
C50 C51 C52 C53 -179.8(10) . .
C56 C51 C52 C66 -178.7(10) . .
C50 C51 C52 C66 -1.9(16) . .
C66 C52 C53 C54 -179.3(12) . .
C51 C52 C53 C54 -1.6(18) . .
C52 C53 C54 C55 1.7(19) . .
C52 C53 C54 C79 -176.6(11) . .
C53 C54 C55 C56 -3.7(19) . .
C79 C54 C55 C56 174.5(11) . .
C50 C51 C56 C57 -1.1(17) . .
C52 C51 C56 C57 175.6(11) . .
C50 C51 C56 C55 177.9(10) . .
C52 C51 C56 C55 -5.4(17) . .
C54 C55 C56 C51 5.8(18) . .
C54 C55 C56 C57 -175.3(12) . .
C51 C56 C57 C58 -2.7(17) . .
C55 C56 C57 C58 178.4(11) . .
C51 C56 C57 C67 176.3(10) . .
C55 C56 C57 C67 -2.7(17) . .
C46 C45 C58 C49 -4.9(18) . .
C46 C45 C58 C57 172.5(11) . .
C48 C49 C58 C45 -4.4(18) . .
C50 C49 C58 C45 173.1(11) . .
C48 C49 C58 C57 178.3(11) . .
C50 C49 C58 C57 -4.3(17) . .
C56 C57 C58 C45 -172.0(11) . .
C67 C57 C58 C45 9.1(17) . .
C56 C57 C58 C49 5.4(17) . .
C67 C57 C58 C49 -173.5(11) . .
C47 C48 C59 C83 -20.0(19) . 2_675
C49 C48 C59 C83 161.5(11) . 2_675
C47 C48 C59 C60 163.2(11) . .
C49 C48 C59 C60 -15.4(17) . .
C83 C59 C60 C65 -168.4(10) 2_675 .
C48 C59 C60 C65 8.7(16) . .
C83 C59 C60 C61 7.3(17) 2_675 .
C48 C59 C60 C61 -175.5(11) . .
C65 C60 C61 C62 -7.5(17) . .
C59 C60 C61 C62 176.8(10) . .
C65 C60 C61 C61 173.6(12) . 2_675
C59 C60 C61 C61 -2(2) . 2_675
C60 C61 C62 C63 3.4(16) . .
C61 C61 C62 C63 -177.8(12) 2_675 .
C60 C61 C62 C83 -177.8(10) . .
C61 C61 C62 C83 1(2) 2_675 .
C83 C62 C63 C64 -176.6(11) . .
C61 C62 C63 C64 2.2(17) . .
C62 C63 C64 C66 172.5(10) . .
C62 C63 C64 C65 -3.4(18) . .
C51 C50 C65 C60 175.2(10) . .
C49 C50 C65 C60 -5.8(17) . .
C51 C50 C65 C64 -5.1(17) . .
C49 C50 C65 C64 173.9(10) . .
C61 C60 C65 C50 -174.0(10) . .
C59 C60 C65 C50 1.9(17) . .
C61 C60 C65 C64 6.2(16) . .
C59 C60 C65 C64 -177.8(10) . .
C63 C64 C65 C50 179.2(10) . .
C66 C64 C65 C50 3.2(16) . .
C63 C64 C65 C60 -1.1(16) . .
C66 C64 C65 C60 -177.1(10) . .
C63 C64 C66 C52 -176.6(11) . .
C65 C64 C66 C52 -0.8(16) . .
C63 C64 C66 C73 4.4(17) . .
C65 C64 C66 C73 -179.8(11) . .
C53 C52 C66 C64 177.9(11) . .
C51 C52 C66 C64 0.2(17) . .
C53 C52 C66 C73 -3.1(18) . .
C51 C52 C66 C73 179.2(10) . .
C56 C57 C67 C68 88.6(12) . .
C58 C57 C67 C68 -92.5(11) . .
C56 C57 C67 C72 -92.6(11) . .
C58 C57 C67 C72 86.2(12) . .
C72 C67 C68 C69 0.0 . .
C57 C67 C68 C69 178.7(10) . .
C72 C67 C68 Cl5 -177.1(7) . .
C57 C67 C68 Cl5 1.6(9) . .
C67 C68 C69 C70 0.0 . .
Cl5 C68 C69 C70 177.2(7) . .
C68 C69 C70 C71 0.0 . .
C69 C70 C71 C72 0.0 . .
C70 C71 C72 C67 0.0 . .
C70 C71 C72 Cl6 178.1(7) . .
C68 C67 C72 C71 0.0 . .
C57 C67 C72 C71 -178.7(10) . .
C68 C67 C72 Cl6 -178.1(7) . .
C57 C67 C72 Cl6 3.2(10) . .
C64 C66 C73 C74 88.7(15) . .
C52 C66 C73 C74 -90.3(15) . .
C64 C66 C73 C78 -93.6(15) . .
C52 C66 C73 C78 87.4(15) . .
C78 C73 C74 C75 2(2) . .
C66 C73 C74 C75 179.4(13) . .
C78 C73 C74 Cl7 179.9(10) . .
C66 C73 C74 Cl7 -2.4(18) . .
C73 C74 C75 C76 0(2) . .
Cl7 C74 C75 C76 -178.6(11) . .
C74 C75 C76 C77 0(2) . .
C75 C76 C77 C78 -1(2) . .
C76 C77 C78 C73 2(2) . .
C76 C77 C78 Cl8 -177.8(11) . .
C74 C73 C78 C77 -3(2) . .
C66 C73 C78 C77 179.6(12) . .
C74 C73 C78 Cl8 177.5(10) . .
C66 C73 C78 Cl8 -0.2(18) . .
C53 C54 C79 C80 -179.3(12) . .
C55 C54 C79 C80 2.5(18) . .
C53 C54 C79 C81 -60.3(17) . .
C55 C54 C79 C81 121.5(15) . .
C53 C54 C79 C82 61.5(17) . .
C55 C54 C79 C82 -116.7(15) . .
C63 C62 C83 C59 171.8(11) . 2_675
C61 C62 C83 C59 -6.9(17) . 2_675
C63 C62 C83 C84 -13.9(16) . .
C61 C62 C83 C84 167.4(10) . .
C59 C83 C84 C85 -107.8(14) 2_675 .
C62 C83 C84 C85 77.8(14) . .
C83 C84 C85 C86 174.1(12) . .
C84 C85 C86 C87 46(2) . .
C85 C86 C87 C88 158.1(15) . .
C86 C87 C88 C99 -163.8(18) . .
C94 C91 C96 C92 0.0 . .
C97 C91 C96 C92 171(3) . .
C91 C96 C92 C93 0.0 . .
C96 C92 C93 C95 0.0 . .
C92 C93 C95 C94 0.0 . .
C93 C95 C94 C91 0.0 . .
C96 C91 C94 C95 0.0 . .
C97 C91 C94 C95 -171(3) . .
